data_4331920
loop_
_publ_author_name
'Kudo, Satoshi'
'Miyazaki, Akira'
'Enoki, Toshiaki'
'Golhen, St\'ephane'
'Ouahab, Lahc\`ene'
'Toita, Takashi'
'Yamada, Jun-ichi'

_publ_section_title
;
 Pressure Effect on Bulk Weak Ferromagnets:&#x00A0;
 (BDH-TTP)[M(isoq)2(NCS)4] (M = CrIII, FeIII; isoq = Isoquinoline)
;
_journal_issue 9
_journal_name_full 'Inorganic Chemistry'
_journal_page_first 3718
_journal_page_last 3725
_journal_paper_doi 10.1021/ic0518778
_journal_volume 45
_journal_year 2006
_chemical_formula_moiety 'C22 H14 Cr N6 S4, C10 H8 S8'
_chemical_formula_sum 'C32 H22 Cr N6 S12'
_chemical_formula_weight 927.28
_chemical_name_systematic
; 
 ? 
;
_space_group_IT_number 15
_symmetry_cell_setting monoclinic
_symmetry_space_group_name_Hall '-C 2yc'
_symmetry_space_group_name_H-M 'C 1 2/c 1'
_atom_sites_solution_hydrogens geom
_atom_sites_solution_primary direct
_atom_sites_solution_secondary difmap
_audit_creation_method SHELXL-97
_cell_angle_alpha 90.00
_cell_angle_beta 94.1315(19)
_cell_angle_gamma 90.00
_cell_formula_units_Z 4
_cell_length_a 16.0921(7)
_cell_length_b 19.0138(9)
_cell_length_c 12.4404(6)
_cell_measurement_temperature 18(2)
_cell_volume 3796.5(3)
_computing_cell_refinement 'HKL Scalepack (Otwinowski & Minor 1997)'
_computing_data_collection 'Collect (Nonius BV, 1997-2000)'
_computing_data_reduction 'HKL Denzo and Scalepack (Otwinowski & Minor 1997)'
_computing_structure_refinement 'SHELXL-97 (Sheldrick, 1997)'
_computing_structure_solution 'SHELXS-97 (Sheldrick, 1990)'
_diffrn_ambient_temperature 18(2)
_diffrn_detector_area_resol_mean 9
_diffrn_measured_fraction_theta_full 0.819
_diffrn_measured_fraction_theta_max 0.819
_diffrn_measurement_device '95mm CCD camera on \k-goniostat'
_diffrn_measurement_device_type KappaCCD
_diffrn_measurement_method CCD
_diffrn_radiation_monochromator 'horizonally mounted graphite crystal'
_diffrn_radiation_source 'fine-focus sealed tube'
_diffrn_radiation_type MoK\a
_diffrn_radiation_wavelength 0.71073
_diffrn_reflns_av_R_equivalents 0.0144
_diffrn_reflns_av_sigmaI/netI 0.0368
_diffrn_reflns_limit_h_max 17
_diffrn_reflns_limit_h_min -17
_diffrn_reflns_limit_k_max 20
_diffrn_reflns_limit_k_min -22
_diffrn_reflns_limit_l_max 15
_diffrn_reflns_limit_l_min -15
_diffrn_reflns_number 5326
_diffrn_reflns_theta_full 25.95
_diffrn_reflns_theta_max 25.95
_diffrn_reflns_theta_min 2.27
_exptl_absorpt_coefficient_mu 0.997
_exptl_absorpt_correction_type empirical
_exptl_crystal_density_diffrn 1.622
_exptl_crystal_density_method 'not measured'
_exptl_crystal_F_000 1888
_refine_diff_density_max 0.376
_refine_diff_density_min -0.648
_refine_diff_density_rms 0.077
_refine_ls_extinction_method none
_refine_ls_goodness_of_fit_ref 0.969
_refine_ls_hydrogen_treatment mixed
_refine_ls_matrix_type full
_refine_ls_number_parameters 275
_refine_ls_number_reflns 3048
_refine_ls_number_restraints 0
_refine_ls_restrained_S_all 0.969
_refine_ls_R_factor_all 0.0416
_refine_ls_R_factor_gt 0.0367
_refine_ls_shift/su_max 0.098
_refine_ls_shift/su_mean 0.002
_refine_ls_structure_factor_coef Fsqd
_refine_ls_weighting_details 'calc w=1/[\s^2^(Fo^2^)+(0.0653P)^2^+11.9010P] where P=(Fo^2^+2Fc^2^)/3'
_refine_ls_weighting_scheme calc
_refine_ls_wR_factor_gt 0.1001
_refine_ls_wR_factor_ref 0.1049
_reflns_number_gt 2761
_reflns_number_total 3048
_reflns_threshold_expression >2sigma(I)
_cod_data_source_file ic0518778sup1.cif
_cod_data_source_block bdhcr18k
_cod_original_sg_symbol_H-M C2/c
_cod_database_code 4331920

loop_
_symmetry_equiv_pos_as_xyz
'x, y, z'
'-x, y, -z+1/2'
'x+1/2, y+1/2, z'
'-x+1/2, y+1/2, -z+1/2'
'-x, -y, -z'
'x, -y, z-1/2'
'-x+1/2, -y+1/2, -z'
'x+1/2, -y+1/2, z-1/2'

loop_
_atom_site_label
_atom_site_type_symbol
_atom_site_fract_x
_atom_site_fract_y
_atom_site_fract_z
_atom_site_U_iso_or_equiv
_atom_site_adp_type
_atom_site_occupancy
_atom_site_symmetry_multiplicity
_atom_site_calc_flag
_atom_site_refinement_flags
_atom_site_disorder_assembly
_atom_site_disorder_group
Cr Cr 0.2500 0.2500 0.0000 0.01305(18) Uani 1 2 d S . .
S1 S 0.49366(4) 0.39438(4) 0.00441(6) 0.0198(2) Uani 1 1 d . . .
S2 S 0.39047(5) 0.11699(4) -0.25532(6) 0.0222(2) Uani 1 1 d . . .
N1 N 0.34903(14) 0.31323(12) 0.00306(18) 0.0173(5) Uani 1 1 d . . .
N2 N 0.30099(14) 0.18769(12) -0.10494(18) 0.0174(5) Uani 1 1 d . . .
N3 N 0.30829(14) 0.19212(12) 0.12627(18) 0.0152(5) Uani 1 1 d . . .
C1 C 0.40963(17) 0.34679(14) 0.0038(2) 0.0165(6) Uani 1 1 d . . .
C2 C 0.33826(17) 0.15760(14) -0.1673(2) 0.0171(6) Uani 1 1 d . . .
C3 C 0.34971(17) 0.22250(15) 0.2089(2) 0.0172(6) Uani 1 1 d . . .
H3 H 0.349(2) 0.2710(18) 0.211(3) 0.021 Uiso 1 1 d . . .
C4 C 0.39324(16) 0.18569(15) 0.2934(2) 0.0157(6) Uani 1 1 d . . .
C5 C 0.43690(17) 0.22034(16) 0.3804(2) 0.0178(6) Uani 1 1 d . . .
H5 H 0.436(2) 0.2662(18) 0.384(3) 0.021 Uiso 1 1 d . . .
C6 C 0.47908(18) 0.18162(16) 0.4602(2) 0.0200(6) Uani 1 1 d . . .
H6 H 0.506(2) 0.2051(18) 0.516(3) 0.024 Uiso 1 1 d . . .
C7 C 0.47848(19) 0.10772(17) 0.4564(3) 0.0223(7) Uani 1 1 d . . .
H7 H 0.507(2) 0.083(2) 0.507(3) 0.027 Uiso 1 1 d . . .
C8 C 0.43631(18) 0.07282(16) 0.3735(2) 0.0210(6) Uani 1 1 d . . .
H8 H 0.437(2) 0.025(2) 0.371(3) 0.025 Uiso 1 1 d . . .
C9 C 0.39295(17) 0.11110(15) 0.2892(2) 0.0175(6) Uani 1 1 d . . .
C10 C 0.34779(18) 0.07909(16) 0.1999(2) 0.0200(6) Uani 1 1 d . . .
H10 H 0.346(2) 0.0284(19) 0.198(3) 0.024 Uiso 1 1 d . . .
C11 C 0.30782(18) 0.11971(15) 0.1222(2) 0.0176(6) Uani 1 1 d . . .
H11 H 0.277(2) 0.1003(17) 0.067(3) 0.021 Uiso 1 1 d . . .
S3 S 0.26348(5) 0.14002(4) 0.53014(6) 0.0217(2) Uani 1 1 d . A .
S4 S 0.16628(4) 0.22516(4) 0.36439(6) 0.0207(2) Uani 1 1 d . . .
S5 S 0.11135(4) 0.08515(4) 0.23837(6) 0.0215(2) Uani 1 1 d . . .
S6 S 0.21381(5) -0.00088(4) 0.39504(7) 0.0295(2) Uani 1 1 d . . .
C12 C 0.27260(19) 0.23040(16) 0.5380(2) 0.0205(6) Uani 1 1 d . . .
C13 C 0.20007(18) 0.14230(16) 0.4101(2) 0.0200(6) Uani 1 1 d . . .
C14 C 0.17767(18) 0.08235(15) 0.3551(2) 0.0206(6) Uani 1 1 d . A .
C15A C 0.1411(4) -0.0024(2) 0.1896(4) 0.0234(9) Uani 0.652(6) 1 d P A 1
H15A H 0.102(4) -0.020(3) 0.146(5) 0.028 Uiso 0.652(6) 1 d P A 1
H15B H 0.185(4) 0.004(3) 0.157(4) 0.028 Uiso 0.652(6) 1 d P A 1
C15B C 0.0839(6) -0.0038(5) 0.2449(7) 0.0234(9) Uani 0.348(6) 1 d P A 2
H15C H 0.037(6) -0.013(5) 0.287(8) 0.028 Uiso 0.348(6) 1 d P A 2
H15D H 0.064(6) -0.026(6) 0.170(9) 0.028 Uiso 0.348(6) 1 d P A 2
C16 C 0.1575(2) -0.04785(17) 0.2860(3) 0.0247(7) Uani 1 1 d . A .
H16A H 0.106(2) -0.0583(18) 0.309(3) 0.030 Uiso 1 1 d . . .
H16B H 0.178(2) -0.085(2) 0.263(3) 0.030 Uiso 1 1 d . . .

loop_
_atom_site_aniso_label
_atom_site_aniso_U_11
_atom_site_aniso_U_22
_atom_site_aniso_U_33
_atom_site_aniso_U_23
_atom_site_aniso_U_13
_atom_site_aniso_U_12
Cr 0.0134(3) 0.0134(3) 0.0121(3) 0.0012(3) -0.0009(2) -0.0010(2)
S1 0.0179(4) 0.0194(4) 0.0219(4) 0.0006(3) -0.0004(3) -0.0037(3)
S2 0.0234(4) 0.0233(4) 0.0201(4) -0.0020(3) 0.0019(3) 0.0033(3)
N1 0.0195(13) 0.0174(11) 0.0147(12) 0.0027(10) -0.0006(9) 0.0023(10)
N2 0.0178(12) 0.0182(11) 0.0154(12) 0.0026(10) -0.0038(10) -0.0014(9)
N3 0.0144(12) 0.0157(12) 0.0156(12) 0.0008(10) 0.0007(9) -0.0024(9)
C1 0.0195(15) 0.0166(13) 0.0130(13) 0.0004(11) -0.0004(11) 0.0024(12)
C2 0.0183(14) 0.0167(13) 0.0156(14) 0.0033(12) -0.0045(11) -0.0006(11)
C3 0.0165(14) 0.0163(14) 0.0188(15) -0.0006(12) 0.0016(11) -0.0019(11)
C4 0.0134(14) 0.0204(14) 0.0136(14) 0.0004(12) 0.0028(11) -0.0012(11)
C5 0.0172(15) 0.0199(15) 0.0161(14) -0.0020(13) 0.0007(11) -0.0013(11)
C6 0.0181(15) 0.0276(16) 0.0140(14) -0.0019(13) -0.0010(12) -0.0018(12)
C7 0.0175(16) 0.0302(17) 0.0189(15) 0.0057(14) -0.0003(12) 0.0021(12)
C8 0.0219(16) 0.0200(15) 0.0206(15) 0.0024(13) -0.0026(12) 0.0007(12)
C9 0.0162(15) 0.0219(15) 0.0145(14) -0.0001(12) 0.0008(11) 0.0004(11)
C10 0.0230(16) 0.0171(15) 0.0195(15) 0.0013(13) -0.0015(12) -0.0019(12)
C11 0.0192(15) 0.0168(14) 0.0162(14) -0.0012(13) -0.0022(12) -0.0012(11)
S3 0.0246(4) 0.0215(4) 0.0184(4) -0.0002(3) -0.0030(3) 0.0015(3)
S4 0.0223(4) 0.0223(4) 0.0170(4) 0.0006(3) -0.0017(3) 0.0004(3)
S5 0.0224(4) 0.0239(4) 0.0178(4) 0.0005(3) -0.0021(3) 0.0000(3)
S6 0.0369(5) 0.0203(4) 0.0291(5) 0.0067(3) -0.0131(3) -0.0065(3)
C12 0.0202(15) 0.0248(15) 0.0167(14) 0.0010(12) 0.0035(12) 0.0011(11)
C13 0.0170(15) 0.0255(16) 0.0176(14) 0.0015(13) 0.0023(11) -0.0011(11)
C14 0.0197(15) 0.0224(15) 0.0198(15) 0.0021(13) 0.0025(12) -0.0043(12)
C15A 0.029(3) 0.021(2) 0.019(2) -0.0026(19) -0.0008(17) -0.0043(17)
C15B 0.029(3) 0.021(2) 0.019(2) -0.0026(19) -0.0008(17) -0.0043(17)
C16 0.0275(18) 0.0203(16) 0.0259(17) -0.0004(14) -0.0004(13) 0.0004(13)

loop_
_atom_type_symbol
_atom_type_description
_atom_type_scat_dispersion_real
_atom_type_scat_dispersion_imag
_atom_type_scat_source
C C 0.0033 0.0016 'International Tables Vol C Tables 4.2.6.8 and 6.1.1.4'
H H 0.0000 0.0000 'International Tables Vol C Tables 4.2.6.8 and 6.1.1.4'
Cr Cr 0.3209 0.6236 'International Tables Vol C Tables 4.2.6.8 and 6.1.1.4'
N N 0.0061 0.0033 'International Tables Vol C Tables 4.2.6.8 and 6.1.1.4'
S S 0.1246 0.1234 'International Tables Vol C Tables 4.2.6.8 and 6.1.1.4'

loop_
_geom_angle_atom_site_label_1
_geom_angle_atom_site_label_2
_geom_angle_atom_site_label_3
_geom_angle
_geom_angle_site_symmetry_1
_geom_angle_site_symmetry_3
N2 Cr N2 179.999(1) . 7
N2 Cr N1 89.73(9) . 7
N2 Cr N1 90.27(9) 7 7
N2 Cr N1 90.27(9) . .
N2 Cr N1 89.73(9) 7 .
N1 Cr N1 180.0 7 .
N2 Cr N3 89.75(9) . .
N2 Cr N3 90.25(9) 7 .
N1 Cr N3 90.67(9) 7 .
N1 Cr N3 89.33(9) . .
N2 Cr N3 90.25(9) . 7
N2 Cr N3 89.75(9) 7 7
N1 Cr N3 89.33(9) 7 7
N1 Cr N3 90.67(9) . 7
N3 Cr N3 180.0 . 7
C1 N1 Cr 176.1(2) . .
C2 N2 Cr 171.5(2) . .
C3 N3 C11 117.9(2) . .
C3 N3 Cr 122.09(19) . .
C11 N3 Cr 119.93(18) . .
N1 C1 S1 179.4(3) . .
N2 C2 S2 179.0(3) . .
N3 C3 C4 124.2(3) . .
C3 C4 C5 122.3(3) . .
C3 C4 C9 118.0(3) . .
C5 C4 C9 119.7(3) . .
C6 C5 C4 119.8(3) . .
C5 C6 C7 120.6(3) . .
C8 C7 C6 120.9(3) . .
C7 C8 C9 120.0(3) . .
C8 C9 C4 119.0(3) . .
C8 C9 C10 123.7(3) . .
C4 C9 C10 117.3(3) . .
C11 C10 C9 120.1(3) . .
C10 C11 N3 122.7(3) . .
C12 S3 C13 93.79(14) . .
C12 S4 C13 93.69(14) 7_556 .
C14 S5 C15B 94.2(3) . .
C14 S5 C15A 95.10(19) . .
C15B S5 C15A 38.5(4) . .
C14 S6 C16 95.49(14) . .
C12 C12 S3 117.6(3) 7_556 .
C12 C12 S4 117.8(3) 7_556 7_556
S3 C12 S4 124.66(18) . 7_556
C14 C13 S3 121.6(2) . .
C14 C13 S4 121.7(2) . .
S3 C13 S4 116.69(17) . .
C13 C14 S5 121.1(2) . .
C13 C14 S6 123.0(2) . .
S5 C14 S6 115.90(17) . .
C16 C15A S5 107.1(3) . .
C16 C15B S5 110.9(5) . .
C15A C16 C15B 46.7(4) . .
C15A C16 S6 111.6(3) . .
C15B C16 S6 108.5(4) . .

loop_
_geom_bond_atom_site_label_1
_geom_bond_atom_site_label_2
_geom_bond_distance
_geom_bond_site_symmetry_2
Cr N2 1.984(2) .
Cr N2 1.984(2) 7
Cr N1 1.994(2) 7
Cr N1 1.994(2) .
Cr N3 2.085(2) .
Cr N3 2.085(2) 7
S1 C1 1.627(3) .
S2 C2 1.623(3) .
N1 C1 1.165(4) .
N2 C2 1.164(4) .
N3 C3 1.317(4) .
N3 C11 1.378(4) .
C3 C4 1.407(4) .
C4 C5 1.410(4) .
C4 C9 1.419(4) .
C5 C6 1.375(4) .
C6 C7 1.406(4) .
C7 C8 1.365(4) .
C8 C9 1.419(4) .
C9 C10 1.419(4) .
C10 C11 1.362(4) .
S3 C12 1.727(3) .
S3 C13 1.747(3) .
S4 C12 1.727(3) 7_556
S4 C13 1.748(3) .
S5 C14 1.740(3) .
S5 C15B 1.751(9) .
S5 C15A 1.846(5) .
S6 C14 1.746(3) .
S6 C16 1.811(3) .
C12 C12 1.372(6) 7_556
C12 S4 1.727(3) 7_556
C13 C14 1.364(4) .
C15A C16 1.487(6) .
C15B C16 1.510(10) .
